data_4126450
loop_
_publ_author_name
'Garc\'ia-Morales, Cristina'
'Ranieri, Beatrice'
'Escofet, Imma'
'L\'opez-Suarez, Laura'
'Obradors, Carla'
'Konovalov, Andrey I.'
'Echavarren, Antonio M.'

_publ_section_title
;
 Enantioselective Synthesis of Cyclobutenes by Intermolecular [2+2]
 Cycloaddition with Non-C2 Symmetric Digold Catalysts.
;
_journal_name_full 'Journal of the American Chemical Society'
_journal_paper_doi 10.1021/jacs.7b07651
_journal_year 2017
_chemical_formula_sum 'C28 H24 F2'
_chemical_formula_weight 398.47
_space_group_IT_number 15
_space_group_name_Hall '-C 2yc'
_symmetry_cell_setting monoclinic
_symmetry_space_group_name_Hall '-C 2yc'
_symmetry_space_group_name_H-M 'C 1 2/c 1'
_atom_sites_solution_hydrogens geom
_audit_creation_method SHELXL-2014/7
_cell_angle_alpha 90
_cell_angle_beta 101.5997(19)
_cell_angle_gamma 90
_cell_formula_units_Z 4
_cell_length_a 23.1418(14)
_cell_length_b 5.7036(3)
_cell_length_c 15.8393(10)
_cell_measurement_reflns_used 3288
_cell_measurement_temperature 100(2)
_cell_measurement_theta_max 28.04
_cell_measurement_theta_min 2.63
_cell_volume 2048.0(2)
_computing_cell_refinement 'Bruker APEX2 v2014.9-0'
_computing_data_collection 'Bruker APEX2 v2014.9-0'
_computing_data_reduction 'Bruker SAINT V7.60A'
_computing_molecular_graphics 'Bruker SHELXTL'
_computing_publication_material 'Bruker SHELXTL'
_computing_structure_refinement 'SHELXL-2014 (Sheldrick, 2014)'
_computing_structure_solution Sir2011
_diffrn_ambient_temperature 100(2)
_diffrn_detector_area_resol_mean 512
_diffrn_detector_type '4K CCD area detector APEX II'
_diffrn_measured_fraction_theta_full 1.000
_diffrn_measured_fraction_theta_max 0.997
_diffrn_measurement_device_type 'APEX DUO Kappa 4-axis goniometer'
_diffrn_measurement_method
;
 Fullsphere data collection, phi and omega scans
;
_diffrn_measurement_specimen_support 'magnetic support with MicroMount'
_diffrn_radiation_monochromator 'Quazar MX Multilayer Optics'
_diffrn_radiation_type MoK\a
_diffrn_radiation_wavelength 0.71073
_diffrn_reflns_Laue_measured_fraction_full 1.000
_diffrn_reflns_Laue_measured_fraction_max 0.997
_diffrn_reflns_limit_k_max 7
_diffrn_reflns_limit_k_min -7
_diffrn_reflns_limit_l_max 22
_diffrn_reflns_limit_l_min -19
_diffrn_reflns_point_group_measured_fraction_full 1.000
_diffrn_reflns_point_group_measured_fraction_max 0.997
_diffrn_reflns_theta_full 25.242
_diffrn_reflns_theta_max 29.653
_diffrn_reflns_theta_min 1.797
_diffrn_source 'Microfocus source E025 IuS'
_diffrn_source_current 0.6
_diffrn_source_power 50
_diffrn_source_size '0.2 mm x 0.2 mm fine focus'
_diffrn_source_type 'Bruker APEX DUO'
_exptl_absorpt_coefficient_mu 0.086
_exptl_absorpt_correction_T_max 0.999
_exptl_absorpt_correction_T_min 0.915
_exptl_absorpt_correction_type multi-scan
_exptl_absorpt_process_details
; 
 SADABS Version 2008/1 Bruker-Nonius
 Blessing, Acta Cryst. (1995) A51 33-38
;
_exptl_crystal_density_diffrn 1.292
_exptl_crystal_description Plate
_exptl_crystal_F_000 840
_exptl_crystal_size_max 0.15
_exptl_crystal_size_mid 0.05
_exptl_crystal_size_min 0.01
_refine_diff_density_max 0.421
_refine_diff_density_min -0.351
_refine_diff_density_rms 0.068
_refine_ls_extinction_method none
_refine_ls_goodness_of_fit_ref 1.159
_refine_ls_hydrogen_treatment constr
_refine_ls_matrix_type full
_refine_ls_number_parameters 137
_refine_ls_number_reflns 2882
_refine_ls_number_restraints 0
_refine_ls_restrained_S_all 1.159
_refine_ls_R_factor_all 0.0920
_refine_ls_R_factor_gt 0.0710
_refine_ls_shift/su_max 0.000
_refine_ls_shift/su_mean 0.000
_refine_ls_structure_factor_coef Fsqd
_refine_ls_weighting_details 'w=1/[\s^2^(Fo^2^)+(0.0238P)^2^+8.0798P] where P=(Fo^2^+2Fc^2^)/3'
_refine_ls_weighting_scheme calc
_refine_ls_wR_factor_gt 0.1474
_refine_ls_wR_factor_ref 0.1551
_reflns_Friedel_coverage 0.000
_reflns_number_gt 2223
_reflns_number_total 2882
_reflns_threshold_expression 'I > 2\s(I)'
_cod_data_source_file ja7b07651_si_008.cif
_cod_data_source_block mo_CG30531_0m
_cod_depositor_comments
;
The following automatic conversions were performed:

'_symmetry_cell_setting' value 'Monoclinic' changed to 'monoclinic'
according to
/home/data/users/saulius/crontab/automatic-downloads/rss-feeds/ACS/lib/dictionaries/cif_core.dic
dictionary named 'cif_core.dic' version 2.4.2 from 2011-04-26.

'_exptl_absorpt_correction_type' value 'Multi-scan' changed to
'multi-scan' according to
/home/data/users/saulius/crontab/automatic-downloads/rss-feeds/ACS/lib/dictionaries/cif_core.dic
dictionary named 'cif_core.dic' version 2.4.2 from 2011-04-26.

Automatic conversion script
Id: cif_fix_values 4973 2017-02-22 13:04:09Z antanas 
;
_cod_original_sg_symbol_H-M C2/c
_cod_database_code 4126450
_shelx_shelxl_version_number 2014/7
_shelx_space_group_comment
;
The symmetry employed for this shelxl refinement is uniquely defined
by the following loop, which should always be used as a source of
symmetry information in preference to the above space-group names.
They are only intended as comments.
;
_shelx_estimated_absorpt_t_min 0.987
_shelx_estimated_absorpt_t_max 0.999

loop_
_space_group_symop_operation_xyz
'x, y, z'
'-x, y, -z+1/2'
'x+1/2, y+1/2, z'
'-x+1/2, y+1/2, -z+1/2'
'-x, -y, -z'
'x, -y, z-1/2'
'-x+1/2, -y+1/2, -z'
'x+1/2, -y+1/2, z-1/2'

loop_
_atom_site_label
_atom_site_type_symbol
_atom_site_fract_x
_atom_site_fract_y
_atom_site_fract_z
_atom_site_U_iso_or_equiv
_atom_site_adp_type
_atom_site_occupancy
_atom_site_site_symmetry_order
_atom_site_calc_flag
_atom_site_refinement_flags_posn
_atom_site_refinement_flags_adp
C1 C 0.20190(9) 0.1989(5) 0.59057(14) 0.0214(5) Uani 1 1 d . .
C2 C 0.22051(10) 0.3873(5) 0.64244(15) 0.0214(5) Uani 1 1 d . .
H2 H 0.1939 0.5086 0.6500 0.026 Uiso 1 1 calc R U
C3 C 0.27949(10) 0.3962(4) 0.68370(14) 0.0175(4) Uani 1 1 d . .
H3 H 0.2933 0.5251 0.7202 0.021 Uiso 1 1 calc R U
C4 C 0.31876(9) 0.2190(4) 0.67244(13) 0.0142(4) Uani 1 1 d . .
C5 C 0.29787(10) 0.0314(4) 0.61912(14) 0.0196(5) Uani 1 1 d . .
H5 H 0.3242 -0.0904 0.6108 0.024 Uiso 1 1 calc R U
C6 C 0.23859(10) 0.0195(5) 0.57751(15) 0.0226(5) Uani 1 1 d . .
H6 H 0.2242 -0.1091 0.5412 0.027 Uiso 1 1 calc R U
C7 C 0.38377(9) 0.2397(4) 0.71400(13) 0.0141(4) Uani 1 1 d . .
C8 C 0.39809(9) 0.3365(4) 0.80696(14) 0.0164(4) Uani 1 1 d . .
H8 H 0.3896 0.4782 0.8335 0.020 Uiso 1 1 calc R U
C9 C 0.42889(9) 0.1287(4) 0.83643(14) 0.0144(4) Uani 1 1 d . .
C10 C 0.41545(10) 0.0126(4) 0.75386(14) 0.0187(5) Uani 1 1 d . .
H10A H 0.3888 -0.1239 0.7523 0.022 Uiso 1 1 calc R U
H10B H 0.4507 -0.0289 0.7306 0.022 Uiso 1 1 calc R U
C11 C 0.41705(10) 0.3655(5) 0.65292(14) 0.0208(5) Uani 1 1 d . .
H11A H 0.4146 0.2726 0.6003 0.031 Uiso 1 1 calc R U
H11B H 0.4585 0.3844 0.6812 0.031 Uiso 1 1 calc R U
H11C H 0.3994 0.5200 0.6382 0.031 Uiso 1 1 calc R U
C12 C 0.46426(9) 0.0606(4) 0.92020(13) 0.0140(4) Uani 1 1 d . .
C13 C 0.46774(9) 0.2069(4) 0.99189(14) 0.0161(4) Uani 1 1 d . .
H13 H 0.4456 0.3483 0.9867 0.019 Uiso 1 1 calc R U
C14 C 0.49691(9) -0.1479(4) 0.92968(14) 0.0165(4) Uani 1 1 d . .
H14 H 0.4948 -0.2499 0.8818 0.020 Uiso 1 1 calc R U
F1 F 0.14417(6) 0.1877(3) 0.54982(10) 0.0330(4) Uani 1 1 d . .

loop_
_atom_site_aniso_label
_atom_site_aniso_U_11
_atom_site_aniso_U_22
_atom_site_aniso_U_33
_atom_site_aniso_U_23
_atom_site_aniso_U_13
_atom_site_aniso_U_12
C1 0.0111(10) 0.0346(14) 0.0168(10) 0.0085(10) -0.0009(8) -0.0038(9)
C2 0.0154(10) 0.0254(13) 0.0237(11) 0.0049(10) 0.0044(8) 0.0057(9)
C3 0.0170(10) 0.0164(11) 0.0184(10) -0.0005(8) 0.0021(8) 0.0021(9)
C4 0.0124(9) 0.0172(11) 0.0125(9) 0.0019(8) 0.0013(7) 0.0000(8)
C5 0.0180(10) 0.0194(12) 0.0206(11) -0.0027(9) 0.0023(8) 0.0007(9)
C6 0.0231(11) 0.0260(13) 0.0169(11) -0.0034(9) -0.0006(9) -0.0073(10)
C7 0.0130(9) 0.0141(10) 0.0148(10) 0.0005(8) 0.0017(7) 0.0026(8)
C8 0.0141(9) 0.0177(11) 0.0161(10) 0.0005(8) -0.0005(8) -0.0008(8)
C9 0.0101(9) 0.0160(11) 0.0170(10) 0.0021(8) 0.0020(7) -0.0012(8)
C10 0.0142(10) 0.0236(12) 0.0181(10) 0.0044(9) 0.0028(8) 0.0048(9)
C11 0.0134(10) 0.0295(13) 0.0189(11) 0.0057(10) 0.0020(8) -0.0016(9)
C12 0.0102(9) 0.0161(11) 0.0152(10) 0.0032(8) 0.0012(7) -0.0013(8)
C13 0.0151(10) 0.0134(11) 0.0190(10) 0.0028(8) 0.0015(8) 0.0016(8)
C14 0.0168(10) 0.0156(11) 0.0165(10) -0.0003(8) 0.0016(8) -0.0011(9)
F1 0.0130(6) 0.0561(11) 0.0267(8) 0.0103(7) -0.0039(5) -0.0060(7)

loop_
_atom_type_symbol
_atom_type_description
_atom_type_scat_dispersion_real
_atom_type_scat_dispersion_imag
_atom_type_scat_source
C C 0.0033 0.0016 'International Tables Vol C Tables 4.2.6.8 and 6.1.1.4'
H H 0.0000 0.0000 'International Tables Vol C Tables 4.2.6.8 and 6.1.1.4'
F F 0.0171 0.0103 'International Tables Vol C Tables 4.2.6.8 and 6.1.1.4'

loop_
_geom_angle_atom_site_label_1
_geom_angle_atom_site_label_2
_geom_angle_atom_site_label_3
_geom_angle
_geom_angle_site_symmetry_1
F1 C1 C2 118.7(2) .
F1 C1 C6 118.1(2) .
C2 C1 C6 123.1(2) .
C1 C2 C3 118.1(2) .
C2 C3 C4 121.1(2) .
C5 C4 C3 118.7(2) .
C5 C4 C7 121.1(2) .
C3 C4 C7 120.1(2) .
C4 C5 C6 120.8(2) .
C1 C6 C5 118.1(2) .
C4 C7 C11 110.03(17) .
C4 C7 C8 116.37(17) .
C11 C7 C8 113.34(19) .
C4 C7 C10 117.04(19) .
C11 C7 C10 112.97(18) .
C8 C7 C10 85.27(16) .
C9 C8 C7 90.72(18) .
C8 C9 C10 94.76(18) .
C8 C9 C12 132.4(2) .
C10 C9 C12 132.7(2) .
C9 C10 C7 89.07(18) .
C13 C12 C14 118.54(19) .
C13 C12 C9 120.5(2) .
C14 C12 C9 120.9(2) .
C14 C13 C12 120.7(2) 5_657
C13 C14 C12 120.8(2) 5_657

loop_
_geom_bond_atom_site_label_1
_geom_bond_atom_site_label_2
_geom_bond_distance
_geom_bond_site_symmetry_2
C1 F1 1.363(2) .
C1 C2 1.369(4) .
C1 C6 1.371(4) .
C2 C3 1.391(3) .
C3 C4 1.394(3) .
C4 C5 1.388(3) .
C4 C7 1.521(3) .
C5 C6 1.399(3) .
C7 C11 1.531(3) .
C7 C8 1.545(3) .
C7 C10 1.558(3) .
C8 C9 1.413(3) .
C9 C10 1.443(3) .
C9 C12 1.464(3) .
C12 C13 1.398(3) .
C12 C14 1.400(3) .
C13 C14 1.385(3) 5_657
C14 C13 1.385(3) 5_657

loop_
_geom_torsion_atom_site_label_1
_geom_torsion_atom_site_label_2
_geom_torsion_atom_site_label_3
_geom_torsion_atom_site_label_4
_geom_torsion
_geom_torsion_site_symmetry_4
F1 C1 C2 C3 179.9(2) .
C6 C1 C2 C3 0.0(4) .
C1 C2 C3 C4 0.3(3) .
C2 C3 C4 C5 -0.2(3) .
C2 C3 C4 C7 176.4(2) .
C3 C4 C5 C6 -0.1(3) .
C7 C4 C5 C6 -176.6(2) .
F1 C1 C6 C5 179.8(2) .
C2 C1 C6 C5 -0.3(4) .
C4 C5 C6 C1 0.3(3) .
C5 C4 C7 C11 87.0(3) .
C3 C4 C7 C11 -89.5(2) .
C5 C4 C7 C8 -142.4(2) .
C3 C4 C7 C8 41.2(3) .
C5 C4 C7 C10 -43.8(3) .
C3 C4 C7 C10 139.8(2) .
C4 C7 C8 C9 121.0(2) .
C11 C7 C8 C9 -109.9(2) .
C10 C7 C8 C9 3.12(16) .
C7 C8 C9 C10 -3.37(17) .
C7 C8 C9 C12 174.1(2) .
C8 C9 C10 C7 3.34(17) .
C12 C9 C10 C7 -174.1(2) .
C4 C7 C10 C9 -120.32(19) .
C11 C7 C10 C9 110.32(19) .
C8 C7 C10 C9 -3.05(16) .
C8 C9 C12 C13 6.2(4) .
C10 C9 C12 C13 -177.2(2) .
C8 C9 C12 C14 -171.5(2) .
C10 C9 C12 C14 5.0(4) .
C14 C12 C13 C14 0.5(4) 5_657
C9 C12 C13 C14 -177.3(2) 5_657
C13 C12 C14 C13 -0.5(4) 5_657
C9 C12 C14 C13 177.3(2) 5_657
